data_7129930
loop_
_publ_author_name
'Negro, Cristina'
'Bilanin Artigado, Cristina'
'Qu, Xiaoni'
'Oliver-Meseguer, Judit'
'Ferrando-Soria, Jes\'us'
'Leyva-Perez, Antonio'
'Armentano, Donatella'
'Pardo, Emilio'

_publ_section_title
;
 Epoxidation vs. dehydrogenation of allylic alcohols: Heterogenization of
 the VO(acac)2 catalyst in a metal-organic framework
;
_journal_name_full 'Chemical Communications'
_journal_paper_doi 10.1039/D2CC01137A
_journal_year 2022
_chemical_absolute_configuration ad
_chemical_formula_sum 'C41 H77 Ca Cu6 N6 O33 S6 V'
_chemical_formula_weight 1846.70
_space_group_crystal_system hexagonal
_space_group_IT_number 173
_space_group_name_Hall 'P 6c'
_space_group_name_H-M_alt 'P 63'
_atom_sites_solution_hydrogens geom
_audit_creation_method SHELXL-2018/3
_audit_update_record
;
2022-02-24 deposited with the CCDC.	2022-04-06 downloaded from the CCDC.
;
_cell_angle_alpha 90
_cell_angle_beta 90
_cell_angle_gamma 120
_cell_formula_units_Z 2
_cell_length_a 17.8884(17)
_cell_length_b 17.8884(17)
_cell_length_c 12.8853(13)
_cell_measurement_reflns_used 4032
_cell_measurement_temperature 90(2)
_cell_measurement_theta_max 22.8
_cell_measurement_theta_min 2.27
_cell_volume 3570.8(6)
_computing_cell_refinement 'Bruker SAINT'
_computing_data_collection 'Bruker APEX2'
_computing_data_reduction 'Bruker SAINT'
_computing_molecular_graphics 'Bruker SHELXTL'
_computing_publication_material 'Bruker SHELXTL'
_computing_structure_refinement 'SHELXL-2018/3 (Sheldrick, 2018)'
_computing_structure_solution 'Bruker SHELXTL'
_diffrn_ambient_temperature 90(2)
_diffrn_measured_fraction_theta_full 0.999
_diffrn_measured_fraction_theta_max 0.998
_diffrn_measurement_device_type 'Bruker APEX-II CCD'
_diffrn_measurement_method '\f and \w scans'
_diffrn_radiation_source 'fine-focus sealed tube'
_diffrn_radiation_type MoK\a
_diffrn_radiation_wavelength 0.71073
_diffrn_reflns_av_R_equivalents 0.1168
_diffrn_reflns_av_unetI/netI 0.0762
_diffrn_reflns_Laue_measured_fraction_full 0.999
_diffrn_reflns_Laue_measured_fraction_max 0.998
_diffrn_reflns_limit_h_max 22
_diffrn_reflns_limit_h_min -22
_diffrn_reflns_limit_k_max 22
_diffrn_reflns_limit_k_min -22
_diffrn_reflns_limit_l_max 15
_diffrn_reflns_limit_l_min -15
_diffrn_reflns_number 41658
_diffrn_reflns_point_group_measured_fraction_full 0.998
_diffrn_reflns_point_group_measured_fraction_max 0.997
_diffrn_reflns_theta_full 25.242
_diffrn_reflns_theta_max 26.175
_diffrn_reflns_theta_min 2.277
_exptl_absorpt_coefficient_mu 2.211
_exptl_absorpt_correction_T_max 0.782
_exptl_absorpt_correction_T_min 0.711
_exptl_absorpt_correction_type multi-scan
_exptl_absorpt_process_details sadabs
_exptl_crystal_colour green-blue
_exptl_crystal_density_diffrn 1.718
_exptl_crystal_description prism
_exptl_crystal_F_000 1884
_exptl_crystal_recrystallization_method 'Single crystal to single crystal process'
_exptl_crystal_size_max 0.14
_exptl_crystal_size_mid 0.12
_exptl_crystal_size_min 0.12
_refine_diff_density_max 1.441
_refine_diff_density_min -0.836
_refine_diff_density_rms 0.176
_refine_ls_abs_structure_details
;
 Flack x determined using 1060 quotients [(I+)-(I-)]/[(I+)+(I-)]
 (Parsons, Flack and Wagner, Acta Cryst. B69 (2013) 249-259).
;
_refine_ls_abs_structure_Flack 0.20(3)
_refine_ls_extinction_method none
_refine_ls_goodness_of_fit_ref 1.030
_refine_ls_hydrogen_treatment constr
_refine_ls_matrix_type full
_refine_ls_number_parameters 226
_refine_ls_number_reflns 4766
_refine_ls_number_restraints 123
_refine_ls_restrained_S_all 1.029
_refine_ls_R_factor_all 0.1332
_refine_ls_R_factor_gt 0.0775
_refine_ls_shift/su_max 0.000
_refine_ls_shift/su_mean 0.000
_refine_ls_structure_factor_coef Fsqd
_refine_ls_weighting_details 'w=1/[\s^2^(Fo^2^)+(0.1383P)^2^+13.2742P] where P=(Fo^2^+2Fc^2^)/3'
_refine_ls_weighting_scheme calc
_refine_ls_wR_factor_gt 0.2076
_refine_ls_wR_factor_ref 0.2493
_reflns_Friedel_coverage 0.909
_reflns_Friedel_fraction_full 0.998
_reflns_Friedel_fraction_max 0.996
_reflns_number_gt 2967
_reflns_number_total 4766
_reflns_threshold_expression 'I > 2\s(I)'
_cod_data_source_file d2cc01137a2.cif
_cod_data_source_block X6_0m
_cod_original_cell_volume 3570.8(8)
_cod_database_code 7129930
_shelx_shelxl_version_number 2018/3
_shelx_space_group_comment
;
The symmetry employed for this shelxl refinement is uniquely defined
by the following loop, which should always be used as a source of
symmetry information in preference to the above space-group names.
They are only intended as comments.
;

loop_
_space_group_symop_operation_xyz
'x, y, z'
'-y, x-y, z'
'-x+y, -x, z'
'-x, -y, z+1/2'
'y, -x+y, z+1/2'
'x-y, x, z+1/2'

loop_
_atom_site_label
_atom_site_type_symbol
_atom_site_fract_x
_atom_site_fract_y
_atom_site_fract_z
_atom_site_U_iso_or_equiv
_atom_site_adp_type
_atom_site_occupancy
_atom_site_site_symmetry_order
_atom_site_calc_flag
_atom_site_refinement_flags_posn
_atom_site_refinement_flags_adp
_atom_site_refinement_flags_occupancy
_atom_site_disorder_assembly
_atom_site_disorder_group
Cu1 Cu 1.41900(17) 1.55565(16) 3.25184(17) 0.0301(9) Uani 1 1 d . . . . .
Cu2 Cu 1.44740(16) 1.86306(17) 2.99087(17) 0.0263(8) Uani 1 1 d . . . . .
Ca1 Ca 1.333333 1.666667 3.1218(8) 0.0171(8) Uani 1 3 d S T P . .
N1 N 1.5005(14) 1.5979(13) 3.3559(15) 0.032(5) Uani 1 1 d . U . . .
N2 N 1.4024(15) 1.9063(15) 2.8770(17) 0.041(5) Uani 1 1 d . U . . .
O1H O 1.3572(5) 1.5339(5) 3.1215(15) 0.0263(17) Uani 1 1 d . . . . .
O1 O 1.4289(11) 1.4474(12) 3.2644(13) 0.045(5) Uani 1 1 d . . . . .
O2 O 1.4401(10) 1.6738(9) 3.2546(13) 0.031(4) Uani 1 1 d . U . . .
O3 O 1.5552(9) 1.9785(8) 2.9706(12) 0.029(4) Uani 1 1 d . U . . .
O4 O 1.3232(9) 1.7597(9) 2.9875(14) 0.029(3) Uani 1 1 d . U . . .
O5 O 1.1977(12) 1.7149(11) 2.9082(14) 0.049(5) Uani 1 1 d . U . . .
O6 O 1.5015(11) 1.7985(11) 3.3478(14) 0.040(4) Uani 1 1 d . U . . .
C1 C 1.5451(13) 1.6935(13) 3.383(2) 0.042(5) Uani 1 1 d D U . . .
H1A H 1.533283 1.694974 3.458733 0.050 Uiso 1 1 calc R U . . .
C2 C 1.4920(16) 1.7225(16) 3.331(2) 0.038(5) Uani 1 1 d . U . . .
C3 C 1.2761(15) 1.7659(17) 2.9231(18) 0.036(5) Uani 1 1 d . U . . .
C4 C 1.3184(15) 1.8459(15) 2.8391(17) 0.044(6) Uani 1 1 d D U . . .
H4A H 1.284837 1.876078 2.851412 0.053 Uiso 1 1 calc R U . . .
C5 C 1.4562(17) 1.9731(15) 2.8426(19) 0.029(4) Uani 1 1 d . U . . .
C6 C 1.5446(17) 2.0146(15) 2.8995(19) 0.032(5) Uani 1 1 d . U . . .
C1S C 1.6394(12) 1.7462(13) 3.374(3) 0.111(14) Uani 1 1 d D . . . .
H1SA H 1.666586 1.725932 3.424762 0.133 Uiso 1 1 calc R U . . .
H1SB H 1.657393 1.806882 3.390328 0.133 Uiso 1 1 calc R U . . .
C2S C 1.672(4) 1.742(5) 3.264(4) 0.24(3) Uiso 1 1 d D . . . .
H2SA H 1.663983 1.683569 3.256599 0.283 Uiso 1 1 calc R U . . .
H2SB H 1.735580 1.782205 3.265353 0.283 Uiso 1 1 calc R U . . .
C3S C 1.596(3) 1.647(2) 3.133(5) 0.176(16) Uiso 1 1 d D . . . .
H3SA H 1.565187 1.624141 3.067201 0.264 Uiso 1 1 calc R U . . .
H3SB H 1.645399 1.638002 3.136466 0.264 Uiso 1 1 calc R U . . .
H3SC H 1.556870 1.617914 3.190963 0.264 Uiso 1 1 calc R U . . .
C4S C 1.306(2) 1.826(2) 2.7294(19) 0.115(11) Uiso 1 1 d D . . . .
H4SA H 1.306559 1.771467 2.720000 0.138 Uiso 1 1 calc R U . . .
H4SB H 1.357954 1.871555 2.693800 0.138 Uiso 1 1 calc R U . . .
C5S C 1.224(4) 1.816(4) 2.666(4) 0.36(3) Uiso 1 1 d D . . . .
H5SA H 1.173366 1.757388 2.675377 0.434 Uiso 1 1 calc R U . . .
H5SB H 1.237010 1.825679 2.590708 0.434 Uiso 1 1 calc R U . . .
C6S C 1.302(4) 1.983(4) 2.657(5) 0.36(3) Uiso 1 1 d D . . . .
H6SA H 1.309077 2.040484 2.671367 0.542 Uiso 1 1 calc R U . . .
H6SB H 1.350988 1.980204 2.684308 0.542 Uiso 1 1 calc R U . . .
H6SC H 1.298097 1.974049 2.581410 0.542 Uiso 1 1 calc R U . . .
S2 S 1.200(4) 1.899(4) 2.719(5) 0.66(3) Uiso 1 1 d D . . . .
S1 S 1.635(4) 1.765(3) 3.140(5) 0.66(3) Uiso 1 1 d D . . . .
O1V O 1.221(7) 2.020(16) 2.884(15) 0.66(6) Uiso 0.3333 1 d D . P . .
O2V O 1.050(10) 1.972(13) 2.823(9) 0.66(6) Uiso 0.3333 1 d D . P . .
O3V O 1.082(15) 1.953(18) 3.028(9) 0.66(6) Uiso 0.3333 1 d D . P . .
V1 V 1.128(7) 1.937(8) 2.892(9) 0.66(6) Uiso 0.3333 1 d D . P . .
C1V C 1.000000 2.000000 3.146(10) 0.66(6) Uiso 1 3 d DS . P . .
C2V C 1.031(6) 1.982(7) 3.047(10) 0.66(6) Uiso 0.3333 1 d D . P . .
C3V C 1.000000 2.000000 2.961(10) 0.66(6) Uiso 1 3 d DS . P . .
C4V C 1.000000 2.000000 2.856(10) 0.66(6) Uiso 1 3 d DS . P . .
C5V C 0.954(11) 2.027(13) 2.784(12) 0.66(6) Uiso 0.3333 1 d D . P . .
O1W O 0.641(2) 1.401(2) 3.072(2) 0.183(13) Uiso 1 1 d . . . . .
O2W O 1.249(4) 2.018(5) 3.067(6) 0.37(3) Uiso 1 1 d . . . . .
O3W O 1.028(6) 1.866(6) 2.724(7) 0.17(3) Uiso 0.3333 1 d . . P . .

loop_
_atom_site_aniso_label
_atom_site_aniso_U_11
_atom_site_aniso_U_22
_atom_site_aniso_U_33
_atom_site_aniso_U_23
_atom_site_aniso_U_13
_atom_site_aniso_U_12
Cu1 0.0370(18) 0.0310(17) 0.030(2) 0.0000(15) -0.0066(15) 0.0225(14)
Cu2 0.0323(16) 0.0191(14) 0.0251(18) 0.0040(15) 0.0003(15) 0.0112(12)
Ca1 0.0178(11) 0.0178(11) 0.0159(16) 0.000 0.000 0.0089(6)
N1 0.044(11) 0.028(9) 0.037(10) -0.015(8) -0.030(9) 0.027(9)
N2 0.036(9) 0.046(11) 0.033(10) 0.016(9) 0.008(8) 0.013(7)
O1H 0.030(4) 0.029(4) 0.026(4) -0.002(10) 0.004(11) 0.019(4)
O1 0.052(11) 0.065(12) 0.028(8) -0.010(9) -0.020(8) 0.037(9)
O2 0.049(9) 0.017(7) 0.028(8) -0.001(7) -0.009(7) 0.018(7)
O3 0.024(7) 0.016(7) 0.038(9) 0.007(6) 0.001(6) 0.004(6)
O4 0.031(8) 0.025(7) 0.035(8) 0.006(8) 0.004(7) 0.018(6)
O5 0.040(8) 0.036(9) 0.055(10) 0.019(7) -0.013(7) 0.007(7)
O6 0.034(8) 0.027(7) 0.056(10) -0.011(7) -0.021(7) 0.014(6)
C1 0.053(13) 0.020(9) 0.047(11) -0.004(8) -0.019(9) 0.014(9)
C2 0.029(11) 0.033(10) 0.056(14) -0.011(10) -0.014(10) 0.019(10)
C3 0.027(9) 0.044(12) 0.029(11) 0.016(9) 0.005(8) 0.012(8)
C4 0.035(10) 0.037(11) 0.048(12) 0.019(8) 0.002(8) 0.008(7)
C5 0.043(9) 0.018(9) 0.034(11) 0.004(7) -0.003(8) 0.020(7)
C6 0.040(9) 0.014(9) 0.037(12) 0.000(7) -0.001(8) 0.011(7)
C1S 0.062(16) 0.022(11) 0.24(4) -0.001(16) -0.09(2) 0.012(11)

loop_
_atom_type_symbol
_atom_type_description
_atom_type_scat_dispersion_real
_atom_type_scat_dispersion_imag
_atom_type_scat_source
C C 0.0033 0.0016 'International Tables Vol C Tables 4.2.6.8 and 6.1.1.4'
H H 0.0000 0.0000 'International Tables Vol C Tables 4.2.6.8 and 6.1.1.4'
N N 0.0061 0.0033 'International Tables Vol C Tables 4.2.6.8 and 6.1.1.4'
O O 0.0106 0.0060 'International Tables Vol C Tables 4.2.6.8 and 6.1.1.4'
Ca Ca 0.2262 0.3064 'International Tables Vol C Tables 4.2.6.8 and 6.1.1.4'
Cu Cu 0.3201 1.2651 'International Tables Vol C Tables 4.2.6.8 and 6.1.1.4'
V V 0.3005 0.5294 'International Tables Vol C Tables 4.2.6.8 and 6.1.1.4'
S S 0.1246 0.1234 'International Tables Vol C Tables 4.2.6.8 and 6.1.1.4'

loop_
_geom_angle_atom_site_label_1
_geom_angle_atom_site_label_2
_geom_angle_atom_site_label_3
_geom_angle
_geom_angle_site_symmetry_1
_geom_angle_site_symmetry_3
_geom_angle_publ_flag
N1 Cu1 O1H 165.3(8) . . ?
N1 Cu1 O2 81.8(8) . . ?
O1H Cu1 O2 90.8(5) . . ?
N1 Cu1 O1 84.5(8) . . ?
O1H Cu1 O1 101.0(5) . . ?
O2 Cu1 O1 165.0(7) . . ?
N1 Cu1 O6 100.0(9) . 3_685 ?
O1H Cu1 O6 93.3(6) . 3_685 ?
O2 Cu1 O6 95.7(7) . 3_685 ?
O1 Cu1 O6 92.8(7) . 3_685 ?
N1 Cu1 Ca1 126.8(6) . . ?
O1H Cu1 Ca1 47.8(3) . . ?
O2 Cu1 Ca1 45.1(5) . . ?
O1 Cu1 Ca1 148.4(5) . . ?
O6 Cu1 Ca1 85.4(4) 3_685 . ?
O1H Cu2 N2 164.1(8) 2_875 . ?
O1H Cu2 O3 103.8(5) 2_875 . ?
N2 Cu2 O3 82.7(8) . . ?
O1H Cu2 O4 89.7(6) 2_875 . ?
N2 Cu2 O4 82.5(9) . . ?
O3 Cu2 O4 164.9(6) . . ?
O1H Cu2 O5 89.7(6) 2_875 3_685 ?
N2 Cu2 O5 105.2(8) . 3_685 ?
O3 Cu2 O5 87.5(7) . 3_685 ?
O4 Cu2 O5 99.4(7) . 3_685 ?
O1H Cu2 Ca1 47.6(3) 2_875 . ?
N2 Cu2 Ca1 126.6(7) . . ?
O3 Cu2 Ca1 150.6(5) . . ?
O4 Cu2 Ca1 44.1(4) . . ?
O5 Cu2 Ca1 86.0(5) 3_685 . ?
O4 Ca1 O4 76.3(6) . 2_875 ?
O4 Ca1 O4 76.3(6) . 3_685 ?
O4 Ca1 O4 76.3(6) 2_875 3_685 ?
O4 Ca1 O2 87.3(3) . 2_875 ?
O4 Ca1 O2 138.7(6) 2_875 2_875 ?
O4 Ca1 O2 136.4(6) 3_685 2_875 ?
O4 Ca1 O2 136.4(5) . 3_685 ?
O4 Ca1 O2 87.3(3) 2_875 3_685 ?
O4 Ca1 O2 138.7(6) 3_685 3_685 ?
O2 Ca1 O2 78.9(6) 2_875 3_685 ?
O4 Ca1 O2 138.7(6) . . ?
O4 Ca1 O2 136.4(5) 2_875 . ?
O4 Ca1 O2 87.3(3) 3_685 . ?
O2 Ca1 O2 78.9(6) 2_875 . ?
O2 Ca1 O2 78.9(6) 3_685 . ?
O4 Ca1 O1H 71.1(5) . 3_685 ?
O4 Ca1 O1H 67.1(5) 2_875 3_685 ?
O4 Ca1 O1H 135.4(7) 3_685 3_685 ?
O2 Ca1 O1H 71.8(5) 2_875 3_685 ?
O2 Ca1 O1H 65.4(5) 3_685 3_685 ?
O2 Ca1 O1H 137.1(7) . 3_685 ?
O4 Ca1 O1H 67.1(5) . 2_875 ?
O4 Ca1 O1H 135.4(7) 2_875 2_875 ?
O4 Ca1 O1H 71.1(5) 3_685 2_875 ?
O2 Ca1 O1H 65.4(5) 2_875 2_875 ?
O2 Ca1 O1H 137.1(7) 3_685 2_875 ?
O2 Ca1 O1H 71.8(5) . 2_875 ?
O1H Ca1 O1H 120.003(16) 3_685 2_875 ?
O4 Ca1 O1H 135.4(7) . . ?
O4 Ca1 O1H 71.1(5) 2_875 . ?
O4 Ca1 O1H 67.1(5) 3_685 . ?
O2 Ca1 O1H 137.1(7) 2_875 . ?
O2 Ca1 O1H 71.8(5) 3_685 . ?
O2 Ca1 O1H 65.4(5) . . ?
O1H Ca1 O1H 120.00(3) 3_685 . ?
O1H Ca1 O1H 120.00(2) 2_875 . ?
O4 Ca1 Cu1 103.6(3) . 3_685 ?
O4 Ca1 Cu1 81.6(4) 2_875 3_685 ?
O4 Ca1 Cu1 157.3(4) 3_685 3_685 ?
O2 Ca1 Cu1 65.6(3) 2_875 3_685 ?
O2 Ca1 Cu1 33.3(3) 3_685 3_685 ?
O2 Ca1 Cu1 105.6(5) . 3_685 ?
O1H Ca1 Cu1 33.4(4) 3_685 3_685 ?
O1H Ca1 Cu1 130.4(4) 2_875 3_685 ?
O1H Ca1 Cu1 100.9(3) . 3_685 ?
O4 Ca1 Cu1 81.6(4) . 2_875 ?
O4 Ca1 Cu1 157.3(4) 2_875 2_875 ?
O4 Ca1 Cu1 103.6(4) 3_685 2_875 ?
O2 Ca1 Cu1 33.3(3) 2_875 2_875 ?
O2 Ca1 Cu1 105.6(5) 3_685 2_875 ?
O2 Ca1 Cu1 65.6(3) . 2_875 ?
O1H Ca1 Cu1 100.9(3) 3_685 2_875 ?
O1H Ca1 Cu1 33.4(4) 2_875 2_875 ?
O1H Ca1 Cu1 130.4(4) . 2_875 ?
Cu1 Ca1 Cu1 98.8(2) 3_685 2_875 ?
O4 Ca1 Cu1 157.3(4) . . ?
O4 Ca1 Cu1 103.6(3) 2_875 . ?
O4 Ca1 Cu1 81.6(4) 3_685 . ?
O2 Ca1 Cu1 105.6(5) 2_875 . ?
O2 Ca1 Cu1 65.6(3) 3_685 . ?
O2 Ca1 Cu1 33.3(3) . . ?
O1H Ca1 Cu1 130.4(4) 3_685 . ?
O1H Ca1 Cu1 100.9(3) 2_875 . ?
O1H Ca1 Cu1 33.4(4) . . ?
Cu1 Ca1 Cu1 98.8(2) 3_685 . ?
Cu1 Ca1 Cu1 98.8(2) 2_875 . ?
C6 N1 C1 120.2(19) 6_755 . ?
C6 N1 Cu1 119.8(17) 6_755 . ?
C1 N1 Cu1 119.4(14) . . ?
C5 N2 C4 131(2) . . ?
C5 N2 Cu2 112(2) . . ?
C4 N2 Cu2 115.6(16) . . ?
Cu1 O1H Cu2 121.2(4) . 3_685 ?
Cu1 O1H Ca1 98.8(5) . . ?
Cu2 O1H Ca1 99.5(6) 3_685 . ?
C5 O1 Cu1 110.3(15) 6_755 . ?
C2 O2 Cu1 114.5(14) . . ?
C2 O2 Ca1 142.8(13) . . ?
Cu1 O2 Ca1 101.6(6) . . ?
C6 O3 Cu2 109.0(16) . . ?
C3 O4 Cu2 114.5(15) . . ?
C3 O4 Ca1 145.0(15) . . ?
Cu2 O4 Ca1 100.4(6) . . ?
C3 O5 Cu2 117.5(15) . 2_875 ?
C2 O6 Cu1 126.1(15) . 2_875 ?
C2 C1 N1 103.0(17) . . ?
C2 C1 C1S 118(2) . . ?
N1 C1 C1S 119(2) . . ?
O6 C2 C1 122(2) . . ?
O6 C2 O2 119(2) . . ?
C1 C2 O2 118(2) . . ?
O4 C3 O5 128(2) . . ?
O4 C3 C4 119(2) . . ?
O5 C3 C4 113.2(19) . . ?
C4S C4 N2 120(2) . . ?
C4S C4 C3 119(2) . . ?
N2 C4 C3 106.6(18) . . ?
N2 C5 O1 127(3) . 5_574 ?
N2 C5 C6 115.2(18) . . ?
O1 C5 C6 117.4(17) 5_574 . ?
O3 C6 N1 132(2) . 5_574 ?
O3 C6 C5 120.3(17) . . ?
N1 C6 C5 107.8(17) 5_574 . ?
C1 C1S C2S 113(3) . . ?
C1S C2S S1 126(5) . . ?
C4 C4S C5S 123(2) . . ?
C4S C5S S2 106(3) . . ?
C5S S2 C6S 89(2) . . ?
C5S S2 V1 143(4) . . ?
C6S S2 V1 121(5) . . ?
C2S S1 C3S 77(3) . . ?
C5V O2V C4V 69(5) 2_885 . ?
C5V O2V C5V 100(10) 2_885 3_585 ?
C4V O2V C5V 70(5) . 3_585 ?
C5V O2V V1 132(10) 2_885 . ?
C4V O2V V1 134(3) . . ?
C5V O2V V1 127(10) 3_585 . ?
C2V O3V V1 131(3) . . ?
O1V V1 O2V 104(2) . . ?
O1V V1 O3V 104(2) . . ?
O2V V1 O3V 86.9(16) . . ?
O1V V1 O3W 122(6) . . ?
O2V V1 O3W 52(5) . . ?
O3V V1 O3W 123(7) . . ?
O1V V1 S2 77(10) . . ?
O2V V1 S2 101(3) . . ?
O3V V1 S2 171(4) . . ?
O3W V1 S2 62(3) . . ?
C2V C1V C2V 53(3) 3_585 2_885 ?
C2V C1V C2V 53(3) 3_585 . ?
C2V C1V C2V 53(3) 2_885 . ?
O3V C2V C2V 148(6) . 3_585 ?
O3V C2V C2V 148(6) . 2_885 ?
C2V C2V C2V 60.00(5) 3_585 2_885 ?
O3V C2V C3V 114(4) . . ?
C2V C2V C3V 60.3(17) 3_585 . ?
C2V C2V C3V 60.3(17) 2_885 . ?
O3V C2V C1V 132(4) . . ?
C2V C2V C1V 63.3(16) 3_585 . ?
C2V C2V C1V 63.3(16) 2_885 . ?
C3V C2V C1V 114(4) . . ?
C4V C3V C2V 145(2) . . ?
C4V C3V C2V 145(2) . 2_885 ?
C2V C3V C2V 59(3) . 2_885 ?
C4V C3V C2V 145(2) . 3_585 ?
C2V C3V C2V 59(3) . 3_585 ?
C2V C3V C2V 59(3) 2_885 3_585 ?
O2V C4V O2V 110(3) 3_585 2_885 ?
O2V C4V O2V 110(3) 3_585 . ?
O2V C4V O2V 110(3) 2_885 . ?
O2V C4V C3V 109(3) 3_585 . ?
O2V C4V C3V 109(3) 2_885 . ?
O2V C4V C3V 109(3) . . ?
O2V C4V C5V 54(7) 3_585 2_885 ?
O2V C4V C5V 122(4) 2_885 2_885 ?
O2V C4V C5V 56(7) . 2_885 ?
C3V C4V C5V 129(4) . 2_885 ?
O2V C4V C5V 122(4) 3_585 3_585 ?
O2V C4V C5V 56(7) 2_885 3_585 ?
O2V C4V C5V 54(7) . 3_585 ?
C3V C4V C5V 129(5) . 3_585 ?
C5V C4V C5V 84(6) 2_885 3_585 ?
O2V C4V C5V 56(7) 3_585 . ?
O2V C4V C5V 54(7) 2_885 . ?
O2V C4V C5V 122(4) . . ?
C3V C4V C5V 129(4) . . ?
C5V C4V C5V 84(6) 2_885 . ?
C5V C4V C5V 84(6) 3_585 . ?
O2V C5V C4V 55(3) 3_585 . ?
O2V C5V O2V 111(3) 3_585 2_885 ?
C4V C5V O2V 56(3) . 2_885 ?
O2V C5V C5V 93(6) 3_585 3_585 ?
C4V C5V C5V 48(3) . 3_585 ?
O2V C5V C5V 41(8) 2_885 3_585 ?
O2V C5V C5V 39(8) 3_585 2_885 ?
C4V C5V C5V 48(3) . 2_885 ?
O2V C5V C5V 94(6) 2_885 2_885 ?
C5V C5V C5V 60.00(6) 3_585 2_885 ?

loop_
_geom_bond_atom_site_label_1
_geom_bond_atom_site_label_2
_geom_bond_distance
_geom_bond_site_symmetry_2
_geom_bond_publ_flag
Cu1 N1 1.842(18) . ?
Cu1 O1H 1.940(18) . ?
Cu1 O2 1.953(13) . ?
Cu1 O1 2.037(17) . ?
Cu1 O6 2.259(18) 3_685 ?
Cu1 Ca1 3.485(6) . ?
Cu2 O1H 1.921(18) 2_875 ?
Cu2 N2 2.01(2) . ?
Cu2 O3 2.017(14) . ?
Cu2 O4 2.061(15) . ?
Cu2 O5 2.288(17) 3_685 ?
Cu2 Ca1 3.490(6) . ?
Ca1 O4 2.470(17) . ?
Ca1 O4 2.470(17) 2_875 ?
Ca1 O4 2.470(17) 3_685 ?
Ca1 O2 2.519(17) 2_875 ?
Ca1 O2 2.519(17) 3_685 ?
Ca1 O2 2.519(17) . ?
Ca1 O1H 2.614(7) 3_685 ?
Ca1 O1H 2.614(8) 2_875 ?
Ca1 O1H 2.614(7) . ?
N1 C6 1.42(3) 6_755 ?
N1 C1 1.52(3) . ?
N2 C5 1.18(3) . ?
N2 C4 1.43(3) . ?
O1 C5 1.35(3) 6_755 ?
O2 C2 1.33(3) . ?
O3 C6 1.19(3) . ?
O4 C3 1.23(3) . ?
O5 C3 1.25(3) . ?
O6 C2 1.30(3) . ?
C1 C2 1.46(3) . ?
C1 C1S 1.469(14) . ?
C3 C4 1.65(3) . ?
C4 C4S 1.447(14) . ?
C5 C6 1.554(19) . ?
C1S C2S 1.55(3) . ?
C2S S1 1.855(14) . ?
C3S S1 1.856(14) . ?
C4S C5S 1.61(3) . ?
C5S S2 1.858(14) . ?
C6S S2 1.864(15) . ?
S2 V1 2.83(10) . ?
O1V V1 1.60(3) . ?
O2V C5V 1.31(16) 2_885 ?
O2V C4V 1.30(3) . ?
O2V C5V 1.27(16) 3_585 ?
O2V V1 2.00(3) . ?
O3V C2V 1.27(3) . ?
O3V V1 2.01(3) . ?
V1 O3W 2.69(14) . ?
C1V C2V 1.50(3) 3_585 ?
C1V C2V 1.50(3) 2_885 ?
C1V C2V 1.50(3) . ?
C2V C2V 1.34(8) 3_585 ?
C2V C2V 1.34(8) 2_885 ?
C2V C3V 1.36(3) . ?
C3V C4V 1.35(2) . ?
C4V C5V 1.47(3) 2_885 ?
C4V C5V 1.47(3) 3_585 ?
C4V C5V 1.47(3) . ?
C5V C5V 1.97(13) 3_585 ?
C5V C5V 1.97(12) 2_885 ?
